data_7701233
loop_
_publ_author_name
'Zhan, Zhiying'
'Jia, Yuejiao'
'Li, Donghua'
'Zhang, Xiaolei'
'Hu, Ming'

_publ_section_title
;
 A water-stable terbium-MOF sensor for the selective, sensitive, and
 recyclable detection of Al<sup>3+</sup> and CO<sub>3</sub><sup>2-</sup>
 ions.
;
_journal_issue 40
_journal_name_full 'Dalton transactions (Cambridge, England : 2003)'
_journal_page_first 15255
_journal_page_last 15262
_journal_paper_doi 10.1039/c9dt03318a
_journal_volume 48
_journal_year 2019
_chemical_formula_sum 'C14 H11 N O9 Tb'
_chemical_formula_weight 496.16
_space_group_IT_number 2
_space_group_name_Hall '-P 1'
_space_group_name_H-M_alt 'P -1'
_symmetry_cell_setting triclinic
_symmetry_space_group_name_Hall '-P 1'
_symmetry_space_group_name_H-M 'P -1'
_atom_sites_solution_hydrogens geom
_atom_sites_solution_primary direct
_atom_sites_solution_secondary difmap
_audit_creation_method SHELXL-97
_audit_update_record
;
2016-12-29 deposited with the CCDC.    2019-09-23 downloaded from the CCDC.
;
_cell_angle_alpha 107.510(6)
_cell_angle_beta 90.986(5)
_cell_angle_gamma 106.051(7)
_cell_formula_units_Z 2
_cell_length_a 6.0410(4)
_cell_length_b 10.1090(8)
_cell_length_c 15.3272(9)
_cell_measurement_reflns_used 2778
_cell_measurement_temperature 293(2)
_cell_measurement_theta_max 71.2620
_cell_measurement_theta_min 4.7880
_cell_volume 852.68(11)
_computing_structure_refinement 'SHELXL-97 (Sheldrick, 1997)'
_computing_structure_solution 'SHELXS-97 (Sheldrick, 1990)'
_diffrn_ambient_temperature 293(2)
_diffrn_measured_fraction_theta_full 0.999
_diffrn_measured_fraction_theta_max 0.999
_diffrn_measurement_device_type 'Xcalibur, Eos, Gemini'
_diffrn_radiation_monochromator graphite
_diffrn_radiation_source 'Enhance (Cu) X-ray Source'
_diffrn_radiation_type CuK\a
_diffrn_radiation_wavelength 1.54184
_diffrn_reflns_av_R_equivalents 0.0497
_diffrn_reflns_av_sigmaI/netI 0.0741
_diffrn_reflns_limit_h_max 6
_diffrn_reflns_limit_h_min -7
_diffrn_reflns_limit_k_max 12
_diffrn_reflns_limit_k_min -11
_diffrn_reflns_limit_l_max 18
_diffrn_reflns_limit_l_min -15
_diffrn_reflns_number 5016
_diffrn_reflns_theta_full 67.22
_diffrn_reflns_theta_max 67.22
_diffrn_reflns_theta_min 3.04
_exptl_absorpt_coefficient_mu 20.846
_exptl_absorpt_correction_T_max 0.3232
_exptl_absorpt_correction_T_min 0.2863
_exptl_absorpt_correction_type multi-scan
_exptl_absorpt_process_details sadabs
_exptl_crystal_colour colorless
_exptl_crystal_density_diffrn 1.932
_exptl_crystal_density_method 'not measured'
_exptl_crystal_description block
_exptl_crystal_F_000 478
_exptl_crystal_size_max 0.08
_exptl_crystal_size_mid 0.07
_exptl_crystal_size_min 0.07
_refine_diff_density_max 3.208
_refine_diff_density_min -1.361
_refine_diff_density_rms 0.214
_refine_ls_extinction_method none
_refine_ls_goodness_of_fit_ref 1.066
_refine_ls_hydrogen_treatment constr
_refine_ls_matrix_type full
_refine_ls_number_parameters 290
_refine_ls_number_reflns 3056
_refine_ls_number_restraints 1032
_refine_ls_restrained_S_all 0.944
_refine_ls_R_factor_all 0.0638
_refine_ls_R_factor_gt 0.0562
_refine_ls_shift/su_max 0.000
_refine_ls_shift/su_mean 0.000
_refine_ls_structure_factor_coef Fsqd
_refine_ls_weighting_details 'calc w=1/[\s^2^(Fo^2^)+(0.0939P)^2^+1.0636P] where P=(Fo^2^+2Fc^2^)/3'
_refine_ls_weighting_scheme calc
_refine_ls_wR_factor_gt 0.1465
_refine_ls_wR_factor_ref 0.1529
_reflns_number_gt 2721
_reflns_number_total 3056
_reflns_threshold_expression >2sigma(I)
_cod_data_source_file c9dt03318a2.cif
_cod_data_source_block exp_7192
_cod_depositor_comments 'Adding full bibliography for 7701233.cif.'
_cod_original_cell_volume 852.67(10)
_cod_original_sg_symbol_H-M P-1
_cod_database_code 7701233

loop_
_symmetry_equiv_pos_as_xyz
'x, y, z'
'-x, -y, -z'

loop_
_atom_site_label
_atom_site_type_symbol
_atom_site_fract_x
_atom_site_fract_y
_atom_site_fract_z
_atom_site_U_iso_or_equiv
_atom_site_adp_type
_atom_site_occupancy
_atom_site_symmetry_multiplicity
_atom_site_calc_flag
_atom_site_refinement_flags
_atom_site_disorder_assembly
_atom_site_disorder_group
Tb1 Tb 1.18847(7) 0.22231(4) 0.03673(3) 0.02111(17) Uani 1 1 d U . .
N1 N 0.814(5) 0.3867(19) 0.7312(10) 0.082(4) Uani 0.449(7) 1 d PDU A 1
N1' N 0.929(3) 0.206(2) 0.6728(9) 0.086(3) Uani 0.551(7) 1 d PDU A 2
O1 O 0.9095(9) 0.0411(6) 0.0788(4) 0.0295(11) Uani 1 1 d U . .
O2 O 0.6559(10) -0.1347(6) 0.1080(4) 0.0304(11) Uani 1 1 d U . .
O3 O 0.4460(9) 0.1087(5) 0.0929(3) 0.0260(10) Uani 1 1 d U . .
O4 O 0.3447(11) 0.2792(6) 0.1968(4) 0.0352(12) Uani 1 1 d U . .
O5 O 0.777(4) 0.363(2) 0.4940(11) 0.071(3) Uani 0.449(7) 1 d PU A 1
O5' O 1.098(3) 0.1769(19) 0.4440(10) 0.075(3) Uani 0.551(7) 1 d PU A 2
O6 O 1.5713(10) 0.3942(6) 0.0599(4) 0.0352(13) Uani 1 1 d U . .
O7 O 1.7877(9) 0.5950(6) 0.0378(4) 0.0329(12) Uani 1 1 d U . .
O8 O 0.8400(10) 0.1716(6) -0.0587(4) 0.0356(13) Uani 1 1 d U . .
H8A H 0.7364 0.1025 -0.0492 0.053 Uiso 1 1 d R . .
H8B H 0.7943 0.2469 -0.0459 0.053 Uiso 1 1 d R . .
O9 O 1.0041(11) 0.3867(7) 0.1294(4) 0.0409(14) Uani 1 1 d U . .
H9A H 0.8622 0.3421 0.1290 0.061 Uiso 1 1 d R . .
H9B H 1.0698 0.4198 0.1843 0.061 Uiso 1 1 d R . .
C1 C 0.7725(13) -0.0030(8) 0.1328(5) 0.0249(14) Uani 1 1 d U . .
C2 C 0.7649(16) 0.0935(9) 0.2257(5) 0.0339(16) Uani 1 1 d U A .
C3 C 0.6140(15) 0.1823(9) 0.2476(5) 0.0318(15) Uani 1 1 d U . .
C4 C 0.6215(19) 0.2640(11) 0.3384(6) 0.0450(18) Uani 1 1 d U A .
H4 H 0.5201 0.3198 0.3537 0.054 Uiso 1 1 calc R . .
C5 C 0.773(2) 0.2661(13) 0.4072(6) 0.056(2) Uani 1 1 d U . .
H5 H 0.7769 0.3240 0.4676 0.068 Uiso 0.551(7) 1 d PR A 2
C6 C 0.918(2) 0.1803(14) 0.3848(7) 0.060(2) Uani 1 1 d U A .
H6 H 1.0180 0.1782 0.4307 0.072 Uiso 0.449(7) 1 d PR A 1
C7 C 0.9163(19) 0.0974(12) 0.2950(6) 0.0486(19) Uani 1 1 d U . .
H7 H 1.0200 0.0430 0.2811 0.058 Uiso 1 1 calc R A .
C8 C 0.4583(14) 0.1901(8) 0.1749(5) 0.0273(14) Uani 1 1 d U . .
C9 C 0.745(6) 0.311(2) 0.5673(10) 0.075(3) Uani 0.449(7) 1 d PDU A 1
C10 C 0.808(5) 0.4212(17) 0.6507(12) 0.081(4) Uani 0.449(7) 1 d PDU A 1
H10 H 0.8461 0.5177 0.6526 0.097 Uiso 0.449(7) 1 calc PR A 1
C11 C 0.711(6) 0.246(2) 0.7296(10) 0.083(4) Uani 0.449(7) 1 d PDU A 1
H11 H 0.6758 0.2252 0.7839 0.099 Uiso 0.449(7) 1 calc PR A 1
C12 C 0.661(6) 0.1347(17) 0.6461(13) 0.081(4) Uani 0.449(7) 1 d PDU A 1
H12 H 0.6338 0.0387 0.6443 0.097 Uiso 0.449(7) 1 calc PR A 1
C13 C 0.652(5) 0.1688(19) 0.5654(10) 0.080(4) Uani 0.449(7) 1 d PDU A 1
H13 H 0.5849 0.0966 0.5103 0.096 Uiso 0.449(7) 1 calc PR A 1
C14 C 1.6043(14) 0.4966(8) 0.0281(5) 0.0278(16) Uani 1 1 d U . .
C9' C 1.093(3) 0.224(2) 0.5346(7) 0.071(3) Uani 0.551(7) 1 d PDU A 2
C10' C 0.914(3) 0.162(2) 0.5779(9) 0.078(3) Uani 0.551(7) 1 d PDU A 2
H10' H 0.7829 0.0916 0.5432 0.094 Uiso 0.551(7) 1 calc PR A 2
C11' C 1.123(3) 0.311(2) 0.7236(8) 0.079(4) Uani 0.551(7) 1 d PDU A 2
H11' H 1.1336 0.3410 0.7876 0.095 Uiso 0.551(7) 1 calc PR A 2
C12' C 1.302(3) 0.373(2) 0.6804(10) 0.085(4) Uani 0.551(7) 1 d PDU A 2
H12' H 1.4312 0.4460 0.7151 0.102 Uiso 0.551(7) 1 calc PR A 2
C13' C 1.288(3) 0.328(3) 0.5857(10) 0.082(4) Uani 0.551(7) 1 d PDU A 2
H13' H 1.4111 0.3670 0.5563 0.099 Uiso 0.551(7) 1 calc PR A 2

loop_
_atom_site_aniso_label
_atom_site_aniso_U_11
_atom_site_aniso_U_22
_atom_site_aniso_U_33
_atom_site_aniso_U_23
_atom_site_aniso_U_13
_atom_site_aniso_U_12
Tb1 0.0238(3) 0.0141(2) 0.0230(3) 0.00794(16) -0.00491(16) -0.00013(17)
N1 0.098(6) 0.085(6) 0.046(5) 0.009(5) -0.010(5) 0.015(6)
N1' 0.097(6) 0.090(6) 0.054(5) 0.009(5) -0.006(5) 0.019(5)
O1 0.032(3) 0.029(3) 0.028(3) 0.013(2) 0.000(2) 0.007(2)
O2 0.037(3) 0.022(2) 0.029(3) 0.014(2) 0.000(2) -0.003(2)
O3 0.031(3) 0.024(2) 0.023(2) 0.0075(19) -0.003(2) 0.008(2)
O4 0.043(3) 0.035(3) 0.028(3) 0.008(2) -0.004(2) 0.014(2)
O5 0.088(5) 0.075(5) 0.037(4) 0.008(4) -0.010(4) 0.018(5)
O5' 0.086(5) 0.087(5) 0.040(4) 0.005(4) -0.017(4) 0.023(5)
O6 0.029(3) 0.025(3) 0.049(3) 0.021(2) -0.015(2) -0.005(2)
O7 0.025(3) 0.026(3) 0.044(3) 0.017(2) -0.012(2) -0.004(2)
O8 0.034(3) 0.026(3) 0.048(3) 0.023(3) -0.007(3) -0.002(2)
O9 0.045(4) 0.041(3) 0.034(3) 0.006(3) -0.006(3) 0.016(3)
C1 0.031(3) 0.027(3) 0.018(3) 0.012(2) -0.004(3) 0.006(3)
C2 0.045(4) 0.035(3) 0.023(3) 0.010(3) -0.006(3) 0.013(3)
C3 0.043(4) 0.034(3) 0.020(3) 0.009(3) 0.001(3) 0.015(3)
C4 0.060(4) 0.046(4) 0.024(3) 0.006(3) -0.005(3) 0.014(3)
C5 0.074(5) 0.066(4) 0.023(3) 0.005(3) -0.008(3) 0.023(4)
C6 0.074(5) 0.071(4) 0.033(4) 0.012(3) -0.012(4) 0.026(4)
C7 0.056(4) 0.057(4) 0.031(3) 0.010(3) -0.008(3) 0.019(3)
C8 0.038(4) 0.022(3) 0.021(3) 0.007(3) -0.001(3) 0.008(3)
C9 0.090(6) 0.080(5) 0.041(5) 0.008(5) -0.008(5) 0.016(5)
C10 0.094(6) 0.085(6) 0.044(5) 0.007(5) -0.009(5) 0.012(6)
C11 0.099(7) 0.084(7) 0.050(6) 0.011(6) -0.008(6) 0.016(6)
C12 0.097(7) 0.084(7) 0.045(6) 0.006(6) -0.005(6) 0.014(6)
C13 0.094(6) 0.083(6) 0.043(5) 0.004(5) -0.009(5) 0.016(5)
C14 0.033(4) 0.018(3) 0.032(4) 0.009(3) -0.005(3) 0.006(3)
C9' 0.087(5) 0.080(5) 0.037(5) 0.009(4) -0.012(5) 0.025(5)
C10' 0.090(6) 0.084(5) 0.045(5) 0.005(5) -0.012(5) 0.020(5)
C11' 0.094(6) 0.085(6) 0.046(6) 0.005(5) -0.013(5) 0.025(6)
C12' 0.099(7) 0.089(6) 0.049(6) 0.007(6) -0.011(6) 0.014(6)
C13' 0.094(6) 0.088(6) 0.048(5) 0.007(5) -0.011(5) 0.017(6)

loop_
_atom_type_symbol
_atom_type_description
_atom_type_scat_dispersion_real
_atom_type_scat_dispersion_imag
_atom_type_scat_source
C C 0.0181 0.0091 'International Tables Vol C Tables 4.2.6.8 and 6.1.1.4'
H H 0.0000 0.0000 'International Tables Vol C Tables 4.2.6.8 and 6.1.1.4'
N N 0.0311 0.0180 'International Tables Vol C Tables 4.2.6.8 and 6.1.1.4'
O O 0.0492 0.0322 'International Tables Vol C Tables 4.2.6.8 and 6.1.1.4'
Tb Tb -9.1472 9.1891 'International Tables Vol C Tables 4.2.6.8 and 6.1.1.4'

loop_
_geom_angle_atom_site_label_1
_geom_angle_atom_site_label_2
_geom_angle_atom_site_label_3
_geom_angle
_geom_angle_site_symmetry_1
_geom_angle_site_symmetry_3
O1 Tb1 O9 85.2(2) . .
O1 Tb1 O8 74.50(18) . .
O9 Tb1 O8 77.8(2) . .
O1 Tb1 O7 140.64(18) . 2_865
O9 Tb1 O7 74.5(2) . 2_865
O8 Tb1 O7 68.51(18) . 2_865
O1 Tb1 O6 150.78(18) . .
O9 Tb1 O6 96.8(2) . .
O8 Tb1 O6 134.52(18) . .
O7 Tb1 O6 66.59(17) 2_865 .
O1 Tb1 O2 115.06(17) . 2_755
O9 Tb1 O2 148.53(19) . 2_755
O8 Tb1 O2 84.6(2) . 2_755
O7 Tb1 O2 74.85(19) 2_865 2_755
O6 Tb1 O2 77.3(2) . 2_755
O1 Tb1 O4 80.28(19) . 1_655
O9 Tb1 O4 73.22(19) . 1_655
O8 Tb1 O4 142.8(2) . 1_655
O7 Tb1 O4 123.33(19) 2_865 1_655
O6 Tb1 O4 72.5(2) . 1_655
O2 Tb1 O4 131.38(19) 2_755 1_655
O1 Tb1 O3 80.18(18) . 1_655
O9 Tb1 O3 126.14(18) . 1_655
O8 Tb1 O3 143.42(18) . 1_655
O7 Tb1 O3 138.86(18) 2_865 1_655
O6 Tb1 O3 75.15(17) . 1_655
O2 Tb1 O3 82.72(17) 2_755 1_655
O4 Tb1 O3 53.35(17) 1_655 1_655
O1 Tb1 O1 64.4(2) . 2_755
O9 Tb1 O1 140.8(2) . 2_755
O8 Tb1 O1 70.85(18) . 2_755
O7 Tb1 O1 113.37(17) 2_865 2_755
O6 Tb1 O1 121.96(19) . 2_755
O2 Tb1 O1 50.71(17) 2_755 2_755
O4 Tb1 O1 121.20(17) 1_655 2_755
O3 Tb1 O1 74.57(16) 1_655 2_755
O1 Tb1 C8 79.9(2) . 1_655
O9 Tb1 C8 99.6(2) . 1_655
O8 Tb1 C8 154.4(2) . 1_655
O7 Tb1 C8 135.9(2) 2_865 1_655
O6 Tb1 C8 71.0(2) . 1_655
O2 Tb1 C8 107.2(2) 2_755 1_655
O4 Tb1 C8 26.5(2) 1_655 1_655
O3 Tb1 C8 26.88(19) 1_655 1_655
O1 Tb1 C8 98.70(18) 2_755 1_655
O1 Tb1 C1 90.03(19) . 2_755
O9 Tb1 C1 153.5(2) . 2_755
O8 Tb1 C1 75.7(2) . 2_755
O7 Tb1 C1 93.49(19) 2_865 2_755
O6 Tb1 C1 100.0(2) . 2_755
O2 Tb1 C1 25.05(19) 2_755 2_755
O4 Tb1 C1 131.63(19) 1_655 2_755
O3 Tb1 C1 78.35(18) 1_655 2_755
O1 Tb1 C1 25.69(19) 2_755 2_755
C8 Tb1 C1 105.2(2) 1_655 2_755
C10 N1 C11 119.5(8) . .
C11' N1' C10' 119.6(7) . .
C1 O1 Tb1 153.2(5) . .
C1 O1 Tb1 91.1(4) . 2_755
Tb1 O1 Tb1 115.6(2) . 2_755
C1 O2 Tb1 99.8(4) . 2_755
C8 O3 Tb1 92.0(4) . 1_455
C8 O4 Tb1 92.4(4) . 1_455
C9 O5 C5 119.0(18) . .
C9' O5' C6 119.5(17) . .
C14 O6 Tb1 119.7(5) . .
C14 O7 Tb1 120.0(5) . 2_865
O2 C1 O1 118.3(7) . .
O2 C1 C2 120.3(7) . .
O1 C1 C2 121.2(7) . .
O2 C1 Tb1 55.2(4) . 2_755
O1 C1 Tb1 63.2(4) . 2_755
C2 C1 Tb1 171.0(5) . 2_755
C7 C2 C3 118.6(8) . .
C7 C2 C1 116.8(8) . .
C3 C2 C1 124.5(7) . .
C4 C3 C2 118.1(8) . .
C4 C3 C8 120.8(8) . .
C2 C3 C8 121.1(7) . .
C5 C4 C3 122.6(9) . .
C6 C5 C4 118.5(9) . .
C6 C5 O5 124.7(12) . .
C4 C5 O5 116.8(12) . .
C5 C6 C7 120.8(10) . .
C5 C6 O5' 126.7(11) . .
C7 C6 O5' 112.1(11) . .
C2 C7 C6 121.3(10) . .
O4 C8 O3 122.1(7) . .
O4 C8 C3 118.3(7) . .
O3 C8 C3 119.6(7) . .
O4 C8 Tb1 61.1(4) . 1_455
O3 C8 Tb1 61.1(4) . 1_455
C3 C8 Tb1 175.9(6) . 1_455
O5 C9 C10 112.3(15) . .
O5 C9 C13 127.7(15) . .
C10 C9 C13 119.9(7) . .
N1 C10 C9 119.5(7) . .
N1 C11 C12 119.2(8) . .
C13 C12 C11 119.1(8) . .
C9 C13 C12 119.5(7) . .
O7 C14 O6 126.5(7) . .
O7 C14 C14 116.6(8) . 2_865
O6 C14 C14 116.9(8) . 2_865
O5' C9' C10' 122.6(14) . .
O5' C9' C13' 116.7(14) . .
C10' C9' C13' 120.3(7) . .
C9' C10' N1' 120.0(7) . .
C12' C11' N1' 120.5(7) . .
C11' C12' C13' 119.8(7) . .
C12' C13' C9' 119.8(7) . .

loop_
_geom_bond_atom_site_label_1
_geom_bond_atom_site_label_2
_geom_bond_distance
_geom_bond_site_symmetry_2
Tb1 O1 2.378(5) .
Tb1 O9 2.383(6) .
Tb1 O8 2.383(5) .
Tb1 O7 2.422(5) 2_865
Tb1 O6 2.423(5) .
Tb1 O2 2.437(5) 2_755
Tb1 O4 2.453(5) 1_655
Tb1 O3 2.453(5) 1_655
Tb1 O1 2.613(5) 2_755
Tb1 C8 2.800(7) 1_655
Tb1 C1 2.927(7) 2_755
N1 C10 1.382(8) .
N1 C11 1.382(8) .
N1' C11' 1.378(8) .
N1' C10' 1.381(8) .
O1 C1 1.269(9) .
O1 Tb1 2.613(5) 2_755
O2 C1 1.258(9) .
O2 Tb1 2.437(5) 2_755
O3 C8 1.267(9) .
O3 Tb1 2.453(5) 1_455
O4 C8 1.250(9) .
O4 Tb1 2.453(5) 1_455
O5 C9 1.37(2) .
O5 C5 1.39(2) .
O5' C9' 1.329(18) .
O5' C6 1.419(18) .
O6 C14 1.242(9) .
O7 C14 1.238(10) .
O7 Tb1 2.422(5) 2_865
C1 C2 1.474(10) .
C1 Tb1 2.927(7) 2_755
C2 C7 1.374(12) .
C2 C3 1.425(12) .
C3 C4 1.382(12) .
C3 C8 1.479(10) .
C4 C5 1.374(14) .
C5 C6 1.373(16) .
C6 C7 1.378(14) .
C8 Tb1 2.800(7) 1_455
C9 C10 1.382(8) .
C9 C13 1.382(8) .
C11 C12 1.386(8) .
C12 C13 1.384(8) .
C14 C14 1.543(14) 2_865
C9' C10' 1.376(8) .
C9' C13' 1.380(8) .
C11' C12' 1.377(8) .
C12' C13' 1.378(8) .
